data_4069815
loop_
_publ_author_name
'Ding, Yi'
'Chiang, Minyi'
'Pullarkat, Sumod A.'
'Li, Yongxin'
'Leung, Pak-Hing'

_publ_section_title
;
 Synthesis, Coordination Characteristics, Conformational Behavior, and
 Bond Reactivity Studies of a Novel Chiral Phosphapalladacycle Complex
;
_journal_issue 15
_journal_name_full Organometallics
_journal_page_first 4358
_journal_paper_doi 10.1021/om900423f
_journal_volume 28
_journal_year 2009
_chemical_absolute_configuration ad
_chemical_formula_sum 'C52 H48 Cl2 P2 Pd2'
_chemical_formula_weight 1018.54
_chemical_name_systematic
;

 ?

;
_space_group_IT_number 5
_symmetry_cell_setting monoclinic
_symmetry_space_group_name_Hall 'C 2y'
_symmetry_space_group_name_H-M 'C 1 2 1'
_atom_sites_solution_hydrogens geom
_atom_sites_solution_primary direct
_atom_sites_solution_secondary difmap
_audit_creation_method SHELXL-97
_cell_angle_alpha 90.00
_cell_angle_beta 94.667(2)
_cell_angle_gamma 90.00
_cell_formula_units_Z 2
_cell_length_a 21.9239(10)
_cell_length_b 6.8683(3)
_cell_length_c 15.0574(7)
_cell_measurement_reflns_used 4675
_cell_measurement_temperature 296(2)
_cell_measurement_theta_max 27.25
_cell_measurement_theta_min 2.71
_cell_volume 2259.82(18)
_computing_cell_refinement 'Bruker SMART'
_computing_data_collection 'Bruker SMART'
_computing_data_reduction 'Bruker SAINT'
_computing_molecular_graphics 'Bruker SHELXTL'
_computing_publication_material 'Bruker SHELXTL'
_computing_structure_refinement 'SHELXL-97 (Sheldrick, 1997)'
_computing_structure_solution 'SHELXS-97 (Sheldrick, 1990)'
_diffrn_ambient_temperature 296(2)
_diffrn_measured_fraction_theta_full 0.999
_diffrn_measured_fraction_theta_max 0.999
_diffrn_measurement_device_type 'CCD area detector'
_diffrn_measurement_method 'phi and omega scans'
_diffrn_radiation_monochromator graphite
_diffrn_radiation_source 'fine-focus sealed tube'
_diffrn_radiation_type MoK\a
_diffrn_radiation_wavelength 0.71073
_diffrn_reflns_av_R_equivalents 0.0466
_diffrn_reflns_av_sigmaI/netI 0.0657
_diffrn_reflns_limit_h_max 28
_diffrn_reflns_limit_h_min -27
_diffrn_reflns_limit_k_max 8
_diffrn_reflns_limit_k_min -8
_diffrn_reflns_limit_l_max 18
_diffrn_reflns_limit_l_min -19
_diffrn_reflns_number 11375
_diffrn_reflns_theta_full 27.00
_diffrn_reflns_theta_max 27.00
_diffrn_reflns_theta_min 1.36
_exptl_absorpt_coefficient_mu 1.020
_exptl_absorpt_correction_T_max 0.9799
_exptl_absorpt_correction_T_min 0.7495
_exptl_absorpt_correction_type multi-scan
_exptl_crystal_colour yellow
_exptl_crystal_density_diffrn 1.497
_exptl_crystal_density_meas 0
_exptl_crystal_density_method 'not measured'
_exptl_crystal_description plate
_exptl_crystal_F_000 1032
_exptl_crystal_size_max 0.30
_exptl_crystal_size_mid 0.15
_exptl_crystal_size_min 0.02
_refine_diff_density_max 1.996
_refine_diff_density_min -1.165
_refine_diff_density_rms 0.198
_refine_ls_abs_structure_details 'Flack H D (1983), Acta Cryst. A39, 876-881'
_refine_ls_abs_structure_Flack 0.08(6)
_refine_ls_extinction_method none
_refine_ls_goodness_of_fit_ref 1.067
_refine_ls_hydrogen_treatment constr
_refine_ls_matrix_type full
_refine_ls_number_parameters 265
_refine_ls_number_reflns 4588
_refine_ls_number_restraints 1
_refine_ls_restrained_S_all 1.067
_refine_ls_R_factor_all 0.0633
_refine_ls_R_factor_gt 0.0500
_refine_ls_shift/su_max 0.001
_refine_ls_shift/su_mean 0.000
_refine_ls_structure_factor_coef Fsqd
_refine_ls_weighting_details 'calc w=1/[\s^2^(Fo^2^)+(0.1083P)^2^+0.0000P] where P=(Fo^2^+2Fc^2^)/3'
_refine_ls_weighting_scheme calc
_refine_ls_wR_factor_gt 0.1393
_refine_ls_wR_factor_ref 0.1575
_reflns_number_gt 4002
_reflns_number_total 4588
_reflns_threshold_expression >2sigma(I)
_cod_data_source_file om900423f_si_014.cif
_cod_data_source_block leung200
_cod_depositor_comments
;
The following automatic conversions were performed:

'_symmetry_cell_setting' value 'Monoclinic' changed to 'monoclinic'
according to /home/saulius/struct/CIF-dictionaries/cif_core.dic
dictionary named 'cif_core.dic' version 2.4.2 from 2011-04-26.

Automatic conversion script
Id: cif_fix_values 1715 2011-07-08 13:25:40Z adriana 
;
_cod_original_sg_symbol_H-M C2
_cod_database_code 4069815

loop_
_symmetry_equiv_pos_as_xyz
'x, y, z'
'-x, y, -z'
'x+1/2, y+1/2, z'
'-x+1/2, y+1/2, -z'

loop_
_atom_site_label
_atom_site_type_symbol
_atom_site_fract_x
_atom_site_fract_y
_atom_site_fract_z
_atom_site_U_iso_or_equiv
_atom_site_adp_type
_atom_site_occupancy
_atom_site_symmetry_multiplicity
_atom_site_calc_flag
_atom_site_refinement_flags
Pd1 Pd 0.506050(19) 1.00054(9) 0.89328(3) 0.02331(15) Uani 1 1 d .
Cl1 Cl 0.42584(8) 1.1179(3) 0.98269(11) 0.0342(4) Uani 1 1 d .
P1 P 0.57670(8) 0.8541(3) 0.82355(12) 0.0255(4) Uani 1 1 d .
C1 C 0.4561(3) 0.9078(11) 0.7808(4) 0.0254(14) Uani 1 1 d .
C2 C 0.4037(3) 1.0135(17) 0.7427(4) 0.0283(13) Uani 1 1 d .
C3 C 0.3850(3) 1.2011(13) 0.7736(5) 0.0340(17) Uani 1 1 d .
H3 H 0.4056 1.2551 0.8241 0.041 Uiso 1 1 calc R
C4 C 0.3378(4) 1.3011(16) 0.7306(5) 0.045(2) Uani 1 1 d .
H4 H 0.3277 1.4237 0.7512 0.054 Uiso 1 1 calc R
C5 C 0.3036(4) 1.2204(19) 0.6540(5) 0.051(3) Uani 1 1 d .
C6 C 0.2513(5) 1.339(2) 0.6080(7) 0.072(4) Uani 1 1 d .
H6A H 0.2623 1.3806 0.5506 0.109 Uiso 1 1 calc R
H6B H 0.2435 1.4504 0.6437 0.109 Uiso 1 1 calc R
H6C H 0.2151 1.2595 0.6008 0.109 Uiso 1 1 calc R
C7 C 0.3212(4) 1.0447(17) 0.6244(5) 0.049(3) Uani 1 1 d .
H7 H 0.2992 0.9906 0.5750 0.059 Uiso 1 1 calc R
C8 C 0.3711(3) 0.9404(13) 0.6649(5) 0.0370(19) Uani 1 1 d .
C9 C 0.3900(4) 0.7644(17) 0.6278(5) 0.048(2) Uani 1 1 d .
H9 H 0.3661 0.7120 0.5798 0.058 Uiso 1 1 calc R
C10 C 0.4410(4) 0.6682(14) 0.6582(5) 0.0391(19) Uani 1 1 d .
C11 C 0.4609(5) 0.491(2) 0.6140(6) 0.058(3) Uani 1 1 d .
H11A H 0.4579 0.3812 0.6530 0.086 Uiso 1 1 calc R
H11B H 0.5026 0.5057 0.6000 0.086 Uiso 1 1 calc R
H11C H 0.4353 0.4694 0.5601 0.086 Uiso 1 1 calc R
C12 C 0.4752(3) 0.7430(12) 0.7352(5) 0.0302(15) Uani 1 1 d .
C13 C 0.5354(3) 0.6485(12) 0.7698(6) 0.0352(17) Uani 1 1 d .
H13 H 0.5572 0.6033 0.7194 0.042 Uiso 1 1 calc R
C14 C 0.5277(4) 0.4786(17) 0.8339(7) 0.051(2) Uani 1 1 d .
H14A H 0.5018 0.5181 0.8791 0.076 Uiso 1 1 calc R
H14B H 0.5670 0.4411 0.8612 0.076 Uiso 1 1 calc R
H14C H 0.5094 0.3702 0.8014 0.076 Uiso 1 1 calc R
C15 C 0.6422(3) 0.7490(12) 0.8862(5) 0.0316(16) Uani 1 1 d .
C16 C 0.6355(4) 0.6844(13) 0.9738(6) 0.044(2) Uani 1 1 d .
H16 H 0.5993 0.7088 1.0002 0.052 Uiso 1 1 calc R
C17 C 0.6831(5) 0.5837(17) 1.0207(7) 0.059(3) Uani 1 1 d .
H17 H 0.6787 0.5389 1.0781 0.070 Uiso 1 1 calc R
C18 C 0.7376(4) 0.5506(14) 0.9806(7) 0.055(3) Uani 1 1 d .
H18 H 0.7697 0.4849 1.0120 0.066 Uiso 1 1 calc R
C19 C 0.7443(4) 0.6147(16) 0.8949(7) 0.049(2) Uani 1 1 d .
H19 H 0.7804 0.5936 0.8681 0.059 Uiso 1 1 calc R
C20 C 0.6959(4) 0.7104(15) 0.8505(6) 0.042(2) Uani 1 1 d .
H20 H 0.7001 0.7512 0.7924 0.050 Uiso 1 1 calc R
C21 C 0.6073(3) 1.0040(17) 0.7384(4) 0.0312(12) Uani 1 1 d .
C22 C 0.6488(4) 1.1478(15) 0.7626(6) 0.048(2) Uani 1 1 d .
H22 H 0.6622 1.1625 0.8224 0.057 Uiso 1 1 calc R
C23 C 0.6710(6) 1.2701(17) 0.7012(8) 0.063(3) Uani 1 1 d .
H23 H 0.7019 1.3582 0.7187 0.075 Uiso 1 1 calc R
C24 C 0.6480(6) 1.2631(19) 0.6145(8) 0.071(4) Uani 1 1 d .
H24 H 0.6602 1.3545 0.5740 0.085 Uiso 1 1 calc R
C25 C 0.6067(5) 1.121(2) 0.5870(8) 0.067(3) Uani 1 1 d .
H25 H 0.5927 1.1100 0.5272 0.080 Uiso 1 1 calc R
C26 C 0.5861(4) 0.992(2) 0.6496(5) 0.0472(19) Uani 1 1 d .
H26 H 0.5576 0.8972 0.6314 0.057 Uiso 1 1 calc R

loop_
_atom_site_aniso_label
_atom_site_aniso_U_11
_atom_site_aniso_U_22
_atom_site_aniso_U_33
_atom_site_aniso_U_23
_atom_site_aniso_U_13
_atom_site_aniso_U_12
Pd1 0.0193(2) 0.0258(2) 0.0242(2) 0.0006(3) -0.00248(14) 0.0003(3)
Cl1 0.0268(8) 0.0483(12) 0.0267(8) 0.0028(8) -0.0022(6) 0.0104(8)
P1 0.0216(8) 0.0225(9) 0.0319(9) 0.0039(7) -0.0004(7) 0.0015(7)
C1 0.022(3) 0.034(4) 0.019(3) -0.001(3) -0.007(2) -0.001(3)
C2 0.022(3) 0.035(4) 0.027(3) 0.002(4) -0.003(2) -0.002(4)
C3 0.030(4) 0.041(5) 0.030(4) 0.002(3) -0.002(3) 0.002(3)
C4 0.048(5) 0.055(6) 0.031(4) 0.005(4) -0.002(4) 0.014(4)
C5 0.034(4) 0.089(8) 0.029(4) 0.012(4) -0.003(3) 0.017(5)
C6 0.058(6) 0.109(11) 0.048(6) 0.011(6) -0.010(5) 0.045(7)
C7 0.034(4) 0.083(10) 0.027(3) -0.002(4) -0.015(3) 0.010(5)
C8 0.027(3) 0.053(5) 0.030(3) -0.001(3) -0.006(3) -0.002(3)
C9 0.048(5) 0.064(6) 0.032(4) -0.008(4) -0.011(4) -0.011(5)
C10 0.037(4) 0.045(5) 0.036(4) -0.015(4) 0.003(3) -0.013(4)
C11 0.067(5) 0.051(6) 0.053(5) -0.028(6) -0.006(4) 0.008(7)
C12 0.029(3) 0.030(4) 0.031(4) -0.004(3) -0.002(3) -0.010(3)
C13 0.028(4) 0.023(4) 0.054(5) -0.005(3) 0.002(3) 0.003(3)
C14 0.046(4) 0.034(6) 0.070(5) 0.014(5) -0.011(4) 0.003(5)
C15 0.020(3) 0.030(4) 0.043(4) 0.002(3) -0.004(3) -0.006(3)
C16 0.035(4) 0.037(5) 0.057(5) 0.018(4) -0.007(4) 0.000(4)
C17 0.053(5) 0.054(6) 0.066(6) 0.034(5) -0.016(5) 0.005(5)
C18 0.049(5) 0.046(6) 0.065(6) 0.014(4) -0.018(4) 0.019(4)
C19 0.027(4) 0.051(6) 0.068(6) 0.005(5) -0.002(4) 0.011(4)
C20 0.031(4) 0.051(5) 0.043(4) -0.005(4) 0.001(3) 0.017(4)
C21 0.029(3) 0.027(3) 0.038(3) -0.005(5) 0.006(2) 0.007(5)
C22 0.054(5) 0.038(5) 0.051(5) -0.009(4) 0.010(4) -0.010(4)
C23 0.071(7) 0.046(6) 0.076(7) -0.005(5) 0.032(6) -0.026(5)
C24 0.081(8) 0.059(7) 0.076(8) 0.040(6) 0.032(6) 0.000(6)
C25 0.062(6) 0.079(9) 0.061(6) 0.034(6) 0.018(5) 0.023(7)
C26 0.041(4) 0.062(5) 0.038(4) 0.004(6) 0.000(3) -0.003(7)

loop_
_atom_type_symbol
_atom_type_description
_atom_type_scat_dispersion_real
_atom_type_scat_dispersion_imag
_atom_type_scat_source
C C 0.0033 0.0016 'International Tables Vol C Tables 4.2.6.8 and 6.1.1.4'
H H 0.0000 0.0000 'International Tables Vol C Tables 4.2.6.8 and 6.1.1.4'
P P 0.1023 0.0942 'International Tables Vol C Tables 4.2.6.8 and 6.1.1.4'
Cl Cl 0.1484 0.1585 'International Tables Vol C Tables 4.2.6.8 and 6.1.1.4'
Pd Pd -0.9988 1.0072 'International Tables Vol C Tables 4.2.6.8 and 6.1.1.4'

loop_
_geom_angle_atom_site_label_1
_geom_angle_atom_site_label_2
_geom_angle_atom_site_label_3
_geom_angle
_geom_angle_site_symmetry_1
_geom_angle_site_symmetry_3
C1 Pd1 P1 79.1(2) . .
C1 Pd1 Cl1 174.0(2) . 2_657
P1 Pd1 Cl1 96.12(7) . 2_657
C1 Pd1 Cl1 101.4(2) . .
P1 Pd1 Cl1 171.44(8) . .
Cl1 Pd1 Cl1 83.79(7) 2_657 .
C1 Pd1 Pd1 137.7(2) . 2_657
P1 Pd1 Pd1 126.42(5) . 2_657
Cl1 Pd1 Pd1 48.26(4) 2_657 2_657
Cl1 Pd1 Pd1 48.11(4) . 2_657
Pd1 Cl1 Pd1 83.63(6) 2_657 .
C15 P1 C21 105.8(3) . .
C15 P1 C13 105.5(4) . .
C21 P1 C13 108.9(4) . .
C15 P1 Pd1 119.9(3) . .
C21 P1 Pd1 113.3(3) . .
C13 P1 Pd1 102.9(3) . .
C12 C1 C2 118.2(6) . .
C12 C1 Pd1 119.7(5) . .
C2 C1 Pd1 122.0(6) . .
C8 C2 C1 119.0(9) . .
C8 C2 C3 116.5(7) . .
C1 C2 C3 124.2(7) . .
C4 C3 C2 121.6(7) . .
C3 C4 C5 121.0(9) . .
C7 C5 C4 117.6(8) . .
C7 C5 C6 123.4(9) . .
C4 C5 C6 119.0(10) . .
C5 C7 C8 123.1(8) . .
C7 C8 C9 120.7(8) . .
C7 C8 C2 120.1(8) . .
C9 C8 C2 119.1(8) . .
C10 C9 C8 123.4(8) . .
C9 C10 C12 117.9(8) . .
C9 C10 C11 121.4(8) . .
C12 C10 C11 120.7(8) . .
C1 C12 C10 122.0(7) . .
C1 C12 C13 117.4(6) . .
C10 C12 C13 120.6(7) . .
C12 C13 C14 113.8(7) . .
C12 C13 P1 101.9(5) . .
C14 C13 P1 112.7(6) . .
C20 C15 C16 117.9(8) . .
C20 C15 P1 123.3(6) . .
C16 C15 P1 118.4(6) . .
C17 C16 C15 119.9(9) . .
C16 C17 C18 119.5(9) . .
C19 C18 C17 120.6(8) . .
C20 C19 C18 118.1(9) . .
C15 C20 C19 124.0(9) . .
C22 C21 C26 117.6(10) . .
C22 C21 P1 119.8(6) . .
C26 C21 P1 122.4(8) . .
C23 C22 C21 121.9(9) . .
C24 C23 C22 120.1(10) . .
C23 C24 C25 119.9(10) . .
C24 C25 C26 119.3(11) . .
C21 C26 C25 121.0(12) . .

loop_
_geom_bond_atom_site_label_1
_geom_bond_atom_site_label_2
_geom_bond_distance
_geom_bond_site_symmetry_2
Pd1 C1 2.043(6) .
Pd1 P1 2.1859(19) .
Pd1 Cl1 2.4318(17) 2_657
Pd1 Cl1 2.4373(19) .
Pd1 Pd1 3.2464(8) 2_657
Cl1 Pd1 2.4318(17) 2_657
P1 C15 1.803(7) .
P1 C21 1.815(9) .
P1 C13 1.830(8) .
C1 C12 1.406(11) .
C1 C2 1.437(10) .
C2 C8 1.415(10) .
C2 C3 1.441(14) .
C3 C4 1.360(12) .
C4 C5 1.436(13) .
C5 C7 1.353(16) .
C5 C6 1.525(12) .
C7 C8 1.404(12) .
C8 C9 1.408(14) .
C9 C10 1.346(14) .
C10 C12 1.424(10) .
C10 C11 1.473(15) .
C12 C13 1.524(10) .
C13 C14 1.532(13) .
C15 C20 1.360(11) .
C15 C16 1.410(11) .
C16 C17 1.396(11) .
C17 C18 1.401(16) .
C18 C19 1.382(14) .
C19 C20 1.375(12) .
C21 C22 1.371(13) .
C21 C26 1.382(10) .
C22 C23 1.368(14) .
C23 C24 1.362(16) .
C24 C25 1.373(19) .
C25 C26 1.394(16) .
